data_4324949
loop_
_publ_author_name
'Takayoshi Suzuki'
'Hiroshi Yamaguchi'
'Akira Hashimoto'
'Koichi Nozaki'
'Mototsugu Doi'
'Naoya Inazumi'
'Noriaki Ikeda'
'Satoshi Kawata'
'Masaaki Kojima'
'Hideo D. Takagi'

_publ_section_title
;
 Orange and Yellow Crystals of Copper(I) Complexes Bearing
 8-(Diphenylphosphino)quinoline: A Pair of Distortion Isomers of an
 Intrinsic Tetrahedral Complex
;
_journal_name_full 'Inorganic Chemistry'
_journal_page_first 3981
_journal_page_last 3987
_journal_paper_doi 10.1021/ic1024636
_journal_volume 50
_journal_year 2011
_chemical_formula_moiety 'C42 H32 Cu N2 P2 1+, B F4 1-'
_chemical_formula_sum 'C42 H32 B Cu F4 N2 P2'
_chemical_formula_weight 776.99
_chemical_name_systematic
; 
Bis(8-diphenylphosphinoquinoline)copper(I) tetrafluoroborate 
;
_space_group_IT_number 2
_symmetry_cell_setting triclinic
_symmetry_space_group_name_Hall '-P 1'
_symmetry_space_group_name_H-M 'P -1'
_atom_sites_solution_hydrogens geom
_atom_sites_solution_primary direct
_atom_sites_solution_secondary difmap
_audit_creation_method SHELXL-97
_cell_angle_alpha 88.9810(10)
_cell_angle_beta 80.862(2)
_cell_angle_gamma 79.7610(10)
_cell_formula_units_Z 2
_cell_length_a 8.6882(5)
_cell_length_b 12.2070(6)
_cell_length_c 17.3712(9)
_cell_measurement_reflns_used 11124
_cell_measurement_temperature 200(2)
_cell_measurement_theta_max 27.5
_cell_measurement_theta_min 3.1
_cell_volume 1789.88(16)
_computing_cell_refinement PROCESS-AUTO
_computing_data_collection PROCESS-AUTO
_computing_data_reduction 'CrystalStructure 3.8'
_computing_molecular_graphics 'ortep3 for win'
_computing_publication_material 'CrystalStructure 3.8'
_computing_structure_refinement SHELXL-97
_computing_structure_solution SIR92
_diffrn_ambient_temperature 200(2)
_diffrn_detector_area_resol_mean 10.00
_diffrn_measured_fraction_theta_full 0.993
_diffrn_measured_fraction_theta_max 0.993
_diffrn_measurement_device_type 'Rigaku RAXIS-RAPID'
_diffrn_measurement_method \w
_diffrn_radiation_monochromator graphite
_diffrn_radiation_source 'fine-focus sealed tube'
_diffrn_radiation_type 'Mo K\a'
_diffrn_radiation_wavelength 0.71075
_diffrn_reflns_av_R_equivalents 0.0176
_diffrn_reflns_av_sigmaI/netI 0.0243
_diffrn_reflns_limit_h_max 11
_diffrn_reflns_limit_h_min -11
_diffrn_reflns_limit_k_max 15
_diffrn_reflns_limit_k_min -15
_diffrn_reflns_limit_l_max 20
_diffrn_reflns_limit_l_min -22
_diffrn_reflns_number 17706
_diffrn_reflns_theta_full 27.47
_diffrn_reflns_theta_max 27.47
_diffrn_reflns_theta_min 3.09
_exptl_absorpt_coefficient_mu 0.755
_exptl_absorpt_correction_T_max 0.8515
_exptl_absorpt_correction_T_min 0.7522
_exptl_absorpt_correction_type numerical
_exptl_absorpt_process_details
;
    Higashi, T. (1999). Program for Absorption Correction.
    Rigaku Corporation, Tokyo, Japan.
;
_exptl_crystal_colour orange
_exptl_crystal_density_diffrn 1.442
_exptl_crystal_description prism
_exptl_crystal_F_000 796
_exptl_crystal_size_max 0.40
_exptl_crystal_size_mid 0.30
_exptl_crystal_size_min 0.22
_refine_diff_density_max 1.077
_refine_diff_density_min -0.581
_refine_diff_density_rms 0.141
_refine_ls_extinction_method none
_refine_ls_goodness_of_fit_ref 1.113
_refine_ls_hydrogen_treatment constr
_refine_ls_matrix_type full
_refine_ls_number_parameters 470
_refine_ls_number_reflns 8156
_refine_ls_number_restraints 0
_refine_ls_restrained_S_all 1.113
_refine_ls_R_factor_all 0.0448
_refine_ls_R_factor_gt 0.0389
_refine_ls_shift/su_max 0.001
_refine_ls_shift/su_mean 0.000
_refine_ls_structure_factor_coef Fsqd
_refine_ls_weighting_details 'calc w=1/[\s^2^(Fo^2^)+(0.1141P)^2^+0.3798P] where P=(Fo^2^+2Fc^2^)/3'
_refine_ls_weighting_scheme calc
_refine_ls_wR_factor_gt 0.1428
_refine_ls_wR_factor_ref 0.1602
_reflns_number_gt 7159
_reflns_number_total 8156
_reflns_threshold_expression 'I > 2\s(I)'
_cod_data_source_file ic1024636_si_002_2.cif
_cod_data_source_block 2O
_cod_original_cell_volume 1789.87(16)
_cod_database_code 4324949

loop_
_symmetry_equiv_pos_as_xyz
'x, y, z'
'-x, -y, -z'

loop_
_atom_site_label
_atom_site_type_symbol
_atom_site_fract_x
_atom_site_fract_y
_atom_site_fract_z
_atom_site_U_iso_or_equiv
_atom_site_adp_type
_atom_site_occupancy
_atom_site_symmetry_multiplicity
_atom_site_calc_flag
_atom_site_refinement_flags
Cu1 Cu 0.06920(3) 0.21848(2) 0.774993(14) 0.02268(11) Uani 1 1 d .
P1 P 0.08380(6) 0.12020(4) 0.66616(3) 0.02125(14) Uani 1 1 d .
P2 P 0.12757(7) 0.38968(4) 0.77839(3) 0.02224(14) Uani 1 1 d .
F1 F 0.3921(3) -0.14087(18) 0.87763(16) 0.0760(7) Uani 1 1 d .
F2 F 0.1422(3) -0.15420(18) 0.86240(15) 0.0728(6) Uani 1 1 d .
F3 F 0.3387(2) -0.29483(16) 0.82323(11) 0.0572(5) Uani 1 1 d .
F4 F 0.2601(4) -0.2616(2) 0.95085(13) 0.0989(10) Uani 1 1 d .
N1 N -0.1552(2) 0.17961(15) 0.80777(11) 0.0247(4) Uani 1 1 d .
N21 N 0.1456(2) 0.19310(15) 0.88058(11) 0.0231(4) Uani 1 1 d .
C122 C 0.2888(3) -0.01509(19) 0.54696(14) 0.0287(5) Uani 1 1 d .
H122 H 0.2651 0.0442 0.5122 0.034 Uiso 1 1 calc R
C2 C -0.2424(3) 0.2084(2) 0.87602(14) 0.0311(5) Uani 1 1 d .
H2 H -0.2098 0.2600 0.9075 0.037 Uiso 1 1 calc R
C3 C -0.3811(3) 0.1669(2) 0.90466(15) 0.0372(6) Uani 1 1 d .
H3 H -0.4390 0.1891 0.9547 0.045 Uiso 1 1 calc R
C4 C -0.4312(3) 0.0944(2) 0.85973(15) 0.0341(5) Uani 1 1 d .
H4 H -0.5249 0.0657 0.8781 0.041 Uiso 1 1 calc R
C5 C -0.3877(3) -0.0121(2) 0.73526(15) 0.0331(5) Uani 1 1 d .
H5 H -0.4842 -0.0392 0.7498 0.040 Uiso 1 1 calc R
C6 C -0.2944(3) -0.0453(2) 0.66640(16) 0.0355(5) Uani 1 1 d .
H6 H -0.3264 -0.0947 0.6329 0.043 Uiso 1 1 calc R
C7 C -0.1501(3) -0.0069(2) 0.64431(14) 0.0300(5) Uani 1 1 d .
H7 H -0.0836 -0.0337 0.5972 0.036 Uiso 1 1 calc R
C8 C -0.1041(3) 0.06854(18) 0.68973(13) 0.0237(4) Uani 1 1 d .
C9 C -0.2016(2) 0.10489(17) 0.76161(12) 0.0224(4) Uani 1 1 d .
C10 C -0.3431(3) 0.06209(19) 0.78551(14) 0.0272(5) Uani 1 1 d .
C11 C 0.0632(3) 0.20938(17) 0.58121(12) 0.0235(4) Uani 1 1 d .
C12 C 0.2184(2) -0.00499(17) 0.62558(13) 0.0239(4) Uani 1 1 d .
C113 C 0.1652(3) 0.3522(2) 0.50061(15) 0.0348(5) Uani 1 1 d .
H113 H 0.2373 0.4027 0.4906 0.042 Uiso 1 1 calc R
C114 C 0.0574(3) 0.3474(2) 0.45063(15) 0.0352(5) Uani 1 1 d .
H114 H 0.0557 0.3940 0.4063 0.042 Uiso 1 1 calc R
C115 C -0.0478(3) 0.2742(2) 0.46581(15) 0.0380(6) Uani 1 1 d .
H115 H -0.1218 0.2702 0.4316 0.046 Uiso 1 1 calc R
C116 C -0.0458(3) 0.2059(2) 0.53139(14) 0.0311(5) Uani 1 1 d .
H116 H -0.1197 0.1567 0.5418 0.037 Uiso 1 1 calc R
C112 C 0.1690(3) 0.2838(2) 0.56543(14) 0.0295(5) Uani 1 1 d .
H112 H 0.2440 0.2876 0.5992 0.035 Uiso 1 1 calc R
C123 C 0.3925(3) -0.1110(2) 0.51983(16) 0.0355(5) Uani 1 1 d .
H123 H 0.4393 -0.1175 0.4665 0.043 Uiso 1 1 calc R
C124 C 0.4286(3) -0.1980(2) 0.57058(19) 0.0397(6) Uani 1 1 d .
H124 H 0.5009 -0.2634 0.5521 0.048 Uiso 1 1 calc R
C125 C 0.3582(3) -0.1888(2) 0.64847(17) 0.0375(6) Uani 1 1 d .
H125 H 0.3816 -0.2485 0.6830 0.045 Uiso 1 1 calc R
C126 C 0.2541(3) -0.0928(2) 0.67609(14) 0.0310(5) Uani 1 1 d .
H126 H 0.2070 -0.0869 0.7294 0.037 Uiso 1 1 calc R
C22 C 0.1465(3) 0.09867(19) 0.91964(14) 0.0297(5) Uani 1 1 d .
H22 H 0.1178 0.0376 0.8956 0.036 Uiso 1 1 calc R
C23 C 0.1876(3) 0.0840(2) 0.99469(15) 0.0365(6) Uani 1 1 d .
H23 H 0.1872 0.0145 1.0201 0.044 Uiso 1 1 calc R
C24 C 0.2278(3) 0.1702(2) 1.03031(14) 0.0379(6) Uani 1 1 d .
H24 H 0.2569 0.1612 1.0808 0.045 Uiso 1 1 calc R
C25 C 0.2687(4) 0.3667(3) 1.02536(15) 0.0462(7) Uani 1 1 d .
H25 H 0.2979 0.3613 1.0759 0.055 Uiso 1 1 calc R
C26 C 0.2679(5) 0.4641(3) 0.98552(18) 0.0531(8) Uani 1 1 d .
H26 H 0.2963 0.5261 1.0085 0.064 Uiso 1 1 calc R
C27 C 0.2254(4) 0.4731(2) 0.91077(15) 0.0413(6) Uani 1 1 d .
H27 H 0.2257 0.5415 0.8838 0.050 Uiso 1 1 calc R
C28 C 0.1833(3) 0.38507(19) 0.87554(13) 0.0269(4) Uani 1 1 d .
C29 C 0.1843(3) 0.28258(18) 0.91643(12) 0.0238(4) Uani 1 1 d .
C30 C 0.2263(3) 0.2738(2) 0.99214(13) 0.0309(5) Uani 1 1 d .
C31 C 0.3083(3) 0.41246(17) 0.71572(12) 0.0239(4) Uani 1 1 d .
C32 C -0.0205(3) 0.51387(18) 0.77293(13) 0.0255(4) Uani 1 1 d .
C313 C 0.5828(3) 0.3386(2) 0.66748(17) 0.0419(6) Uani 1 1 d .
H313 H 0.6760 0.2861 0.6716 0.050 Uiso 1 1 calc R
C314 C 0.5850(3) 0.4171(2) 0.60919(16) 0.0389(6) Uani 1 1 d .
H314 H 0.6782 0.4180 0.5724 0.047 Uiso 1 1 calc R
C315 C 0.4486(3) 0.4948(2) 0.60525(15) 0.0363(6) Uani 1 1 d .
H315 H 0.4499 0.5505 0.5663 0.044 Uiso 1 1 calc R
C316 C 0.3114(3) 0.49223(19) 0.65719(13) 0.0287(5) Uani 1 1 d .
H316 H 0.2186 0.5450 0.6531 0.034 Uiso 1 1 calc R
C312 C 0.4460(3) 0.3359(2) 0.71978(15) 0.0354(5) Uani 1 1 d .
H312 H 0.4459 0.2809 0.7592 0.042 Uiso 1 1 calc R
C322 C 0.0063(3) 0.62361(19) 0.77658(14) 0.0299(5) Uani 1 1 d .
H322 H 0.1079 0.6372 0.7830 0.036 Uiso 1 1 calc R
C323 C -0.1159(3) 0.7121(2) 0.77085(15) 0.0357(5) Uani 1 1 d .
H323 H -0.0970 0.7863 0.7718 0.043 Uiso 1 1 calc R
C324 C -0.2657(3) 0.6925(2) 0.76371(15) 0.0381(6) Uani 1 1 d .
H324 H -0.3495 0.7534 0.7610 0.046 Uiso 1 1 calc R
C325 C -0.2929(3) 0.5846(2) 0.76057(16) 0.0370(5) Uani 1 1 d .
H325 H -0.3955 0.5713 0.7559 0.044 Uiso 1 1 calc R
C326 C -0.1704(3) 0.4957(2) 0.76431(15) 0.0323(5) Uani 1 1 d .
H326 H -0.1891 0.4217 0.7609 0.039 Uiso 1 1 calc R
B1 B 0.2877(4) -0.2137(3) 0.88063(19) 0.0428(7) Uani 1 1 d .

loop_
_atom_site_aniso_label
_atom_site_aniso_U_11
_atom_site_aniso_U_22
_atom_site_aniso_U_33
_atom_site_aniso_U_23
_atom_site_aniso_U_13
_atom_site_aniso_U_12
Cu1 0.02733(17) 0.02093(17) 0.02150(17) 0.00012(11) -0.00439(11) -0.00845(11)
P1 0.0237(3) 0.0217(3) 0.0194(3) -0.0003(2) -0.0022(2) -0.0078(2)
P2 0.0294(3) 0.0181(3) 0.0208(3) 0.0020(2) -0.0059(2) -0.0067(2)
F1 0.0740(14) 0.0538(12) 0.1047(18) -0.0156(12) 0.0001(13) -0.0348(11)
F2 0.0667(14) 0.0596(12) 0.0859(16) -0.0062(11) 0.0019(12) -0.0065(10)
F3 0.0655(12) 0.0537(10) 0.0505(10) -0.0141(8) 0.0029(9) -0.0146(9)
F4 0.183(3) 0.0872(17) 0.0395(11) 0.0110(11) -0.0170(15) -0.060(2)
N1 0.0243(9) 0.0252(9) 0.0241(9) 0.0006(7) -0.0020(7) -0.0046(7)
N21 0.0234(9) 0.0219(8) 0.0238(9) 0.0023(7) -0.0029(7) -0.0041(7)
C122 0.0319(12) 0.0281(11) 0.0258(11) -0.0010(9) -0.0005(9) -0.0077(9)
C2 0.0297(12) 0.0345(12) 0.0278(11) -0.0041(9) -0.0029(9) -0.0032(9)
C3 0.0300(12) 0.0491(15) 0.0282(12) 0.0018(11) 0.0032(9) -0.0027(10)
C4 0.0224(11) 0.0439(14) 0.0356(13) 0.0095(11) -0.0020(9) -0.0075(9)
C5 0.0291(12) 0.0347(12) 0.0410(13) 0.0106(10) -0.0113(10) -0.0158(10)
C6 0.0415(14) 0.0347(12) 0.0389(13) 0.0058(10) -0.0162(11) -0.0215(11)
C7 0.0360(12) 0.0309(11) 0.0258(11) 0.0018(9) -0.0053(9) -0.0136(9)
C8 0.0264(10) 0.0215(9) 0.0256(10) 0.0041(8) -0.0065(8) -0.0089(8)
C9 0.0220(10) 0.0212(9) 0.0252(10) 0.0065(8) -0.0070(8) -0.0051(7)
C10 0.0211(10) 0.0281(11) 0.0337(12) 0.0100(9) -0.0077(8) -0.0061(8)
C11 0.0252(10) 0.0229(10) 0.0211(10) 0.0001(8) -0.0009(8) -0.0033(8)
C12 0.0226(10) 0.0235(10) 0.0274(10) -0.0013(8) -0.0048(8) -0.0079(8)
C113 0.0372(13) 0.0341(12) 0.0346(13) 0.0090(10) -0.0032(10) -0.0136(10)
C114 0.0404(13) 0.0335(12) 0.0296(12) 0.0092(10) -0.0037(10) -0.0030(10)
C115 0.0402(14) 0.0448(14) 0.0331(13) 0.0085(11) -0.0160(11) -0.0101(11)
C116 0.0300(12) 0.0344(12) 0.0315(12) 0.0044(10) -0.0078(9) -0.0105(9)
C112 0.0333(12) 0.0304(11) 0.0282(11) 0.0039(9) -0.0070(9) -0.0129(9)
C123 0.0310(12) 0.0366(13) 0.0370(13) -0.0084(10) 0.0039(10) -0.0087(10)
C124 0.0293(12) 0.0266(12) 0.0617(18) -0.0065(11) -0.0031(12) -0.0042(9)
C125 0.0365(13) 0.0266(11) 0.0512(15) 0.0041(11) -0.0143(11) -0.0038(10)
C126 0.0340(12) 0.0309(11) 0.0305(11) 0.0046(9) -0.0094(9) -0.0091(9)
C22 0.0293(11) 0.0250(11) 0.0347(12) 0.0061(9) -0.0039(9) -0.0059(9)
C23 0.0425(14) 0.0323(12) 0.0329(13) 0.0141(10) -0.0049(10) -0.0045(10)
C24 0.0480(15) 0.0428(14) 0.0218(11) 0.0076(10) -0.0057(10) -0.0057(11)
C25 0.075(2) 0.0474(16) 0.0213(12) 0.0007(11) -0.0154(12) -0.0170(15)
C26 0.092(3) 0.0388(15) 0.0386(15) -0.0038(12) -0.0233(16) -0.0267(16)
C27 0.072(2) 0.0274(12) 0.0304(13) 0.0026(10) -0.0149(13) -0.0204(12)
C28 0.0349(12) 0.0260(11) 0.0218(10) 0.0017(8) -0.0061(9) -0.0091(9)
C29 0.0260(10) 0.0255(10) 0.0193(9) -0.0003(8) -0.0009(8) -0.0052(8)
C30 0.0386(13) 0.0350(12) 0.0187(10) 0.0006(9) -0.0036(9) -0.0064(10)
C31 0.0307(11) 0.0218(9) 0.0215(10) 0.0010(8) -0.0071(8) -0.0085(8)
C32 0.0302(11) 0.0236(10) 0.0226(10) 0.0010(8) -0.0043(8) -0.0041(8)
C313 0.0332(13) 0.0451(15) 0.0432(15) 0.0093(12) -0.0054(11) 0.0032(11)
C314 0.0363(13) 0.0402(14) 0.0372(14) 0.0032(11) 0.0047(11) -0.0083(11)
C315 0.0455(14) 0.0289(12) 0.0323(12) 0.0083(10) 0.0017(11) -0.0082(10)
C316 0.0358(12) 0.0233(10) 0.0259(11) 0.0041(8) -0.0044(9) -0.0028(9)
C312 0.0370(13) 0.0344(12) 0.0336(12) 0.0127(10) -0.0071(10) -0.0032(10)
C322 0.0334(12) 0.0245(11) 0.0317(12) -0.0007(9) -0.0036(9) -0.0062(9)
C323 0.0450(14) 0.0236(11) 0.0357(13) 0.0011(9) -0.0031(11) -0.0020(10)
C324 0.0405(14) 0.0342(13) 0.0344(13) 0.0022(10) -0.0029(11) 0.0046(10)
C325 0.0312(12) 0.0396(13) 0.0406(14) 0.0010(11) -0.0103(10) -0.0034(10)
C326 0.0367(13) 0.0294(11) 0.0332(12) 0.0024(9) -0.0105(10) -0.0084(10)
B1 0.0556(19) 0.0337(15) 0.0386(16) 0.0003(12) 0.0026(14) -0.0155(13)

loop_
_atom_type_symbol
_atom_type_description
_atom_type_scat_dispersion_real
_atom_type_scat_dispersion_imag
_atom_type_scat_source
C C 0.0033 0.0016 'International Tables Vol C Tables 4.2.6.8 and 6.1.1.4'
H H 0.0000 0.0000 'International Tables Vol C Tables 4.2.6.8 and 6.1.1.4'
Cu Cu 0.3201 1.2651 'International Tables Vol C Tables 4.2.6.8 and 6.1.1.4'
P P 0.1023 0.0942 'International Tables Vol C Tables 4.2.6.8 and 6.1.1.4'
N N 0.0061 0.0033 'International Tables Vol C Tables 4.2.6.8 and 6.1.1.4'
B B 0.0013 0.0007 'International Tables Vol C Tables 4.2.6.8 and 6.1.1.4'
F F 0.0171 0.0103 'International Tables Vol C Tables 4.2.6.8 and 6.1.1.4'

loop_
_geom_angle_atom_site_label_1
_geom_angle_atom_site_label_2
_geom_angle_atom_site_label_3
_geom_angle
N21 Cu1 N1 97.79(7)
N21 Cu1 P1 137.16(5)
N1 Cu1 P1 86.90(5)
N21 Cu1 P2 87.03(5)
N1 Cu1 P2 124.94(5)
P1 Cu1 P2 124.59(2)
C12 P1 C11 103.57(10)
C12 P1 C8 101.44(10)
C11 P1 C8 105.49(10)
C12 P1 Cu1 132.05(7)
C11 P1 Cu1 112.18(7)
C8 P1 Cu1 98.70(7)
C32 P2 C31 106.96(10)
C32 P2 C28 108.12(11)
C31 P2 C28 102.78(10)
C32 P2 Cu1 121.82(8)
C31 P2 Cu1 116.26(7)
C28 P2 Cu1 98.51(7)
C2 N1 C9 118.7(2)
C2 N1 Cu1 122.86(17)
C9 N1 Cu1 117.52(14)
C22 N21 C29 118.1(2)
C22 N21 Cu1 123.59(16)
C29 N21 Cu1 118.07(14)
C123 C122 C12 120.3(2)
C123 C122 H122 119.8
C12 C122 H122 119.8
N1 C2 C3 123.5(2)
N1 C2 H2 118.2
C3 C2 H2 118.2
C4 C3 C2 119.0(2)
C4 C3 H3 120.5
C2 C3 H3 120.5
C3 C4 C10 119.7(2)
C3 C4 H4 120.2
C10 C4 H4 120.2
C6 C5 C10 120.7(2)
C6 C5 H5 119.6
C10 C5 H5 119.6
C5 C6 C7 120.4(2)
C5 C6 H6 119.8
C7 C6 H6 119.8
C8 C7 C6 121.2(2)
C8 C7 H7 119.4
C6 C7 H7 119.4
C7 C8 C9 119.0(2)
C7 C8 P1 123.79(18)
C9 C8 P1 117.13(16)
N1 C9 C10 121.0(2)
N1 C9 C8 119.22(19)
C10 C9 C8 119.8(2)
C5 C10 C4 123.1(2)
C5 C10 C9 118.9(2)
C4 C10 C9 118.0(2)
C116 C11 C112 118.7(2)
C116 C11 P1 124.81(17)
C112 C11 P1 116.47(17)
C126 C12 C122 119.3(2)
C126 C12 P1 117.87(17)
C122 C12 P1 122.85(17)
C114 C113 C112 120.7(2)
C114 C113 H113 119.7
C112 C113 H113 119.7
C115 C114 C113 119.4(2)
C115 C114 H114 120.3
C113 C114 H114 120.3
C114 C115 C116 120.3(2)
C114 C115 H115 119.9
C116 C115 H115 119.9
C11 C116 C115 120.6(2)
C11 C116 H116 119.7
C115 C116 H116 119.7
C113 C112 C11 120.3(2)
C113 C112 H112 119.8
C11 C112 H112 119.8
C122 C123 C124 120.2(2)
C122 C123 H123 119.9
C124 C123 H123 119.9
C125 C124 C123 119.8(2)
C125 C124 H124 120.1
C123 C124 H124 120.1
C126 C125 C124 120.4(2)
C126 C125 H125 119.8
C124 C125 H125 119.8
C125 C126 C12 120.1(2)
C125 C126 H126 120.0
C12 C126 H126 120.0
N21 C22 C23 123.6(2)
N21 C22 H22 118.2
C23 C22 H22 118.2
C24 C23 C22 119.2(2)
C24 C23 H23 120.4
C22 C23 H23 120.4
C23 C24 C30 119.9(2)
C23 C24 H24 120.1
C30 C24 H24 120.1
C26 C25 C30 120.6(2)
C26 C25 H25 119.7
C30 C25 H25 119.7
C25 C26 C27 120.4(3)
C25 C26 H26 119.8
C27 C26 H26 119.8
C28 C27 C26 121.5(2)
C28 C27 H27 119.3
C26 C27 H27 119.3
C27 C28 C29 118.7(2)
C27 C28 P2 124.25(18)
C29 C28 P2 117.05(17)
N21 C29 C30 121.3(2)
N21 C29 C28 118.93(19)
C30 C29 C28 119.8(2)
C25 C30 C24 122.9(2)
C25 C30 C29 119.1(2)
C24 C30 C29 118.0(2)
C312 C31 C316 118.3(2)
C312 C31 P2 117.41(17)
C316 C31 P2 123.62(18)
C326 C32 C322 119.2(2)
C326 C32 P2 115.82(17)
C322 C32 P2 125.00(18)
C312 C313 C314 120.4(2)
C312 C313 H313 119.8
C314 C313 H313 119.8
C313 C314 C315 119.0(2)
C313 C314 H314 120.5
C315 C314 H314 120.5
C316 C315 C314 120.9(2)
C316 C315 H315 119.6
C314 C315 H315 119.6
C315 C316 C31 120.3(2)
C315 C316 H316 119.8
C31 C316 H316 119.8
C313 C312 C31 121.1(2)
C313 C312 H312 119.5
C31 C312 H312 119.5
C323 C322 C32 119.8(2)
C323 C322 H322 120.1
C32 C322 H322 120.1
C322 C323 C324 120.2(2)
C322 C323 H323 119.9
C324 C323 H323 119.9
C325 C324 C323 120.1(2)
C325 C324 H324 119.9
C323 C324 H324 119.9
C324 C325 C326 120.0(2)
C324 C325 H325 120.0
C326 C325 H325 120.0
C325 C326 C32 120.7(2)
C325 C326 H326 119.7
C32 C326 H326 119.7
F4 B1 F1 113.4(3)
F4 B1 F3 109.9(3)
F1 B1 F3 110.9(3)
F4 B1 F2 108.9(3)
F1 B1 F2 108.2(3)
F3 B1 F2 105.1(3)

loop_
_geom_bond_atom_site_label_1
_geom_bond_atom_site_label_2
_geom_bond_distance
Cu1 N21 2.0478(19)
Cu1 N1 2.0776(19)
Cu1 P1 2.2316(6)
Cu1 P2 2.2403(6)
P1 C12 1.828(2)
P1 C11 1.831(2)
P1 C8 1.837(2)
P2 C32 1.817(2)
P2 C31 1.825(2)
P2 C28 1.825(2)
F1 B1 1.374(4)
F2 B1 1.421(4)
F3 B1 1.382(4)
F4 B1 1.349(4)
N1 C2 1.319(3)
N1 C9 1.378(3)
N21 C22 1.327(3)
N21 C29 1.384(3)
C122 C123 1.384(3)
C122 C12 1.403(3)
C122 H122 0.9500
C2 C3 1.405(4)
C2 H2 0.9500
C3 C4 1.360(4)
C3 H3 0.9500
C4 C10 1.415(4)
C4 H4 0.9500
C5 C6 1.359(4)
C5 C10 1.412(3)
C5 H5 0.9500
C6 C7 1.410(3)
C6 H6 0.9500
C7 C8 1.374(3)
C7 H7 0.9500
C8 C9 1.423(3)
C9 C10 1.419(3)
C11 C116 1.387(3)
C11 C112 1.398(3)
C12 C126 1.397(3)
C113 C114 1.383(4)
C113 C112 1.391(3)
C113 H113 0.9500
C114 C115 1.382(4)
C114 H114 0.9500
C115 C116 1.400(3)
C115 H115 0.9500
C116 H116 0.9500
C112 H112 0.9500
C123 C124 1.392(4)
C123 H123 0.9500
C124 C125 1.391(4)
C124 H124 0.9500
C125 C126 1.388(4)
C125 H125 0.9500
C126 H126 0.9500
C22 C23 1.406(4)
C22 H22 0.9500
C23 C24 1.355(4)
C23 H23 0.9500
C24 C30 1.416(4)
C24 H24 0.9500
C25 C26 1.364(4)
C25 C30 1.412(4)
C25 H25 0.9500
C26 C27 1.402(4)
C26 H26 0.9500
C27 C28 1.378(3)
C27 H27 0.9500
C28 C29 1.427(3)
C29 C30 1.417(3)
C31 C312 1.391(3)
C31 C316 1.396(3)
C32 C326 1.390(3)
C32 C322 1.404(3)
C313 C312 1.382(4)
C313 C314 1.382(4)
C313 H313 0.9500
C314 C315 1.390(4)
C314 H314 0.9500
C315 C316 1.381(3)
C315 H315 0.9500
C316 H316 0.9500
C312 H312 0.9500
C322 C323 1.388(3)
C322 H322 0.9500
C323 C324 1.389(4)
C323 H323 0.9500
C324 C325 1.383(4)
C324 H324 0.9500
C325 C326 1.387(3)
C325 H325 0.9500
C326 H326 0.9500

loop_
_geom_torsion_atom_site_label_1
_geom_torsion_atom_site_label_2
_geom_torsion_atom_site_label_3
_geom_torsion_atom_site_label_4
_geom_torsion
N21 Cu1 P1 C12 -20.49(13)
N1 Cu1 P1 C12 -118.61(11)
P2 Cu1 P1 C12 110.15(10)
N21 Cu1 P1 C11 -155.65(11)
N1 Cu1 P1 C11 106.23(9)
P2 Cu1 P1 C11 -25.01(8)
N21 Cu1 P1 C8 93.61(10)
N1 Cu1 P1 C8 -4.51(8)
P2 Cu1 P1 C8 -135.76(7)
N21 Cu1 P2 C32 -122.22(10)
N1 Cu1 P2 C32 -24.79(11)
P1 Cu1 P2 C32 88.88(9)
N21 Cu1 P2 C31 104.22(9)
N1 Cu1 P2 C31 -158.34(10)
P1 Cu1 P2 C31 -44.67(8)
N21 Cu1 P2 C28 -4.64(9)
N1 Cu1 P2 C28 92.79(10)
P1 Cu1 P2 C28 -153.54(8)
N21 Cu1 N1 C2 38.71(19)
P1 Cu1 N1 C2 175.92(18)
P2 Cu1 N1 C2 -53.1(2)
N21 Cu1 N1 C9 -129.96(15)
P1 Cu1 N1 C9 7.24(14)
P2 Cu1 N1 C9 138.21(13)
N1 Cu1 N21 C22 55.25(19)
P1 Cu1 N21 C22 -38.6(2)
P2 Cu1 N21 C22 -179.88(18)
N1 Cu1 N21 C29 -118.53(15)
P1 Cu1 N21 C29 147.62(13)
P2 Cu1 N21 C29 6.34(15)
C9 N1 C2 C3 0.1(4)
Cu1 N1 C2 C3 -168.47(19)
N1 C2 C3 C4 -1.2(4)
C2 C3 C4 C10 0.2(4)
C10 C5 C6 C7 0.6(4)
C5 C6 C7 C8 -3.1(4)
C6 C7 C8 C9 2.3(3)
C6 C7 C8 P1 178.57(19)
C12 P1 C8 C7 -37.6(2)
C11 P1 C8 C7 70.2(2)
Cu1 P1 C8 C7 -173.82(18)
C12 P1 C8 C9 138.71(17)
C11 P1 C8 C9 -113.56(17)
Cu1 P1 C8 C9 2.47(17)
C2 N1 C9 C10 2.0(3)
Cu1 N1 C9 C10 171.14(15)
C2 N1 C9 C8 -176.7(2)
Cu1 N1 C9 C8 -7.5(3)
C7 C8 C9 N1 179.3(2)
P1 C8 C9 N1 2.8(3)
C7 C8 C9 C10 0.7(3)
P1 C8 C9 C10 -175.81(15)
C6 C5 C10 C4 -176.3(2)
C6 C5 C10 C9 2.3(3)
C3 C4 C10 C5 -179.6(2)
C3 C4 C10 C9 1.7(3)
N1 C9 C10 C5 178.4(2)
C8 C9 C10 C5 -3.0(3)
N1 C9 C10 C4 -2.9(3)
C8 C9 C10 C4 175.8(2)
C12 P1 C11 C116 86.4(2)
C8 P1 C11 C116 -19.7(2)
Cu1 P1 C11 C116 -126.15(19)
C12 P1 C11 C112 -91.82(19)
C8 P1 C11 C112 161.99(18)
Cu1 P1 C11 C112 55.58(19)
C123 C122 C12 C126 -0.1(3)
C123 C122 C12 P1 178.58(19)
C11 P1 C12 C126 -177.61(17)
C8 P1 C12 C126 -68.39(19)
Cu1 P1 C12 C126 44.6(2)
C11 P1 C12 C122 3.7(2)
C8 P1 C12 C122 112.93(19)
Cu1 P1 C12 C122 -134.09(16)
C112 C113 C114 C115 0.4(4)
C113 C114 C115 C116 0.3(4)
C112 C11 C116 C115 1.1(4)
P1 C11 C116 C115 -177.1(2)
C114 C115 C116 C11 -1.1(4)
C114 C113 C112 C11 -0.3(4)
C116 C11 C112 C113 -0.4(4)
P1 C11 C112 C113 177.9(2)
C12 C122 C123 C124 -0.4(4)
C122 C123 C124 C125 0.9(4)
C123 C124 C125 C126 -0.9(4)
C124 C125 C126 C12 0.4(4)
C122 C12 C126 C125 0.1(3)
P1 C12 C126 C125 -178.66(19)
C29 N21 C22 C23 -1.3(3)
Cu1 N21 C22 C23 -175.05(18)
N21 C22 C23 C24 0.5(4)
C22 C23 C24 C30 0.7(4)
C30 C25 C26 C27 -0.2(6)
C25 C26 C27 C28 0.1(6)
C26 C27 C28 C29 -0.4(4)
C26 C27 C28 P2 -179.7(3)
C32 P2 C28 C27 -49.6(3)
C31 P2 C28 C27 63.3(3)
Cu1 P2 C28 C27 -177.2(2)
C32 P2 C28 C29 131.14(18)
C31 P2 C28 C29 -115.97(19)
Cu1 P2 C28 C29 3.55(19)
C22 N21 C29 C30 0.9(3)
Cu1 N21 C29 C30 175.07(17)
C22 N21 C29 C28 -179.7(2)
Cu1 N21 C29 C28 -5.6(3)
C27 C28 C29 N21 -178.6(2)
P2 C28 C29 N21 0.8(3)
C27 C28 C29 C30 0.8(4)
P2 C28 C29 C30 -179.88(18)
C26 C25 C30 C24 178.8(3)
C26 C25 C30 C29 0.6(5)
C23 C24 C30 C25 -179.2(3)
C23 C24 C30 C29 -0.9(4)
N21 C29 C30 C25 178.5(2)
C28 C29 C30 C25 -0.9(4)
N21 C29 C30 C24 0.1(3)
C28 C29 C30 C24 -179.2(2)
C32 P2 C31 C312 170.20(19)
C28 P2 C31 C312 56.5(2)
Cu1 P2 C31 C312 -49.9(2)
C32 P2 C31 C316 -18.9(2)
C28 P2 C31 C316 -132.7(2)
Cu1 P2 C31 C316 120.98(18)
C31 P2 C32 C326 135.43(18)
C28 P2 C32 C326 -114.50(19)
Cu1 P2 C32 C326 -1.8(2)
C31 P2 C32 C322 -44.4(2)
C28 P2 C32 C322 65.7(2)
Cu1 P2 C32 C322 178.39(16)
C312 C313 C314 C315 1.5(5)
C313 C314 C315 C316 -1.8(4)
C314 C315 C316 C31 1.3(4)
C312 C31 C316 C315 -0.5(4)
P2 C31 C316 C315 -171.2(2)
C314 C313 C312 C31 -0.8(5)
C316 C31 C312 C313 0.2(4)
P2 C31 C312 C313 171.6(2)
C326 C32 C322 C323 -0.6(4)
P2 C32 C322 C323 179.24(19)
C32 C322 C323 C324 1.8(4)
C322 C323 C324 C325 -1.4(4)
C323 C324 C325 C326 -0.2(4)
C324 C325 C326 C32 1.4(4)
C322 C32 C326 C325 -1.0(4)
P2 C32 C326 C325 179.1(2)
